data_2310607
loop_
_publ_author_name
'Ibers, J.A.'
'Cromer, D.T.'

_publ_section_title
;
 The least-squares refinement of the crystal structure of ce H2 O ceric
 iodate monohydrate
;
_journal_name_full 'Acta Crystallographica (1,1948-23,1967)'
_journal_page_first 794
_journal_page_last 798
_journal_volume 11
_journal_year 1958
_chemical_formula_sum 'Ce H2 I4 O13'
_chemical_name_systematic 'Ce (I O3)4 (H2 O)'
_space_group_IT_number 14
_symmetry_space_group_name_Hall '-P 2yn'
_symmetry_space_group_name_H-M 'P 1 21/n 1'
_cell_angle_alpha 90
_cell_angle_beta 97.58
_cell_angle_gamma 90
_cell_formula_units_Z 4
_cell_length_a 9.57
_cell_length_b 14.92
_cell_length_c 8
_cell_volume 1132.294
_citation_journal_id_ASTM ACCRA9
_cod_data_source_file Ibers_ACCRA9_1958_276.cif
_cod_data_source_block H2Ce1I4O13
_cod_original_sg_symbol_Hall '-P 2ybc (x-z,y,z)'
_cod_original_formula_sum 'H2 Ce1 I4 O13'
_cod_database_code 2310607

loop_
_symmetry_equiv_pos_as_xyz
x,y,z
-x+1/2,y+1/2,-z+1/2
-x,-y,-z
x-1/2,-y-1/2,z-1/2

loop_
_atom_site_label
_atom_site_type_symbol
_atom_site_fract_x
_atom_site_fract_y
_atom_site_fract_z
_atom_site_occupancy
_atom_site_U_iso_or_equiv
O5 O-2 0.9552 0.3491 0.3792 1 0.0
I2 I+5 0.8356 0.4249 0.2638 1 0.0
O6 O-2 0.6879 0.3479 0.2232 1 0.0
O11 O-2 0.2266 0.3209 0.3212 1 0.0
O3 O-2 0.363 0.1667 0.4687 1 0.0
O9 O-2 0.8175 0.1843 0.186 1 0.0
O8 O-2 0.0758 0.1416 0.3516 1 0.0
O2 O-2 0.55 0.1402 0.2391 1 0.0
O13 O-2 0.0706 0.2011 0.0212 1 0.0
I4 I+5 0.2882 0.3776 0.1491 1 0.0
O12 O-2 0.41 0.2895 0.1157 1 0.0
Ce1 Ce+4 0.6229 0.2384 0.0295 1 0.0
O10 O-2 0.4011 0.4511 0.2711 1 0.0
O4 O-2 0.7797 0.4837 0.4442 1 0.0
I3 I+5 0.9339 0.0867 0.2168 1 0.0
I1 I+5 0.367 0.1157 0.2645 1 0.0
O7 O-2 0.8478 0.0348 0.3806 1 0.0
O1 O-2 0.3968 -0.001 0.3285 1 0.0
